data_2003775
loop_
_publ_author_name
'Kawabata, S.'
'Nakata, K.'
'Ichikawa, K.'

_publ_section_title
;
 Benzoato[hydrotris(3-phenylpyrazol-1-yl-<i>N</i>^2^)borato]zinc(II)
;
_journal_issue 8
_journal_name_full 'Acta Crystallographica Section C'
_journal_page_first 1554
_journal_page_last 1556
_journal_paper_doi 10.1107/S0108270195001302
_journal_volume 51
_journal_year 1995
_chemical_formula_moiety 'C34 H27 B1 N6 O2 Zn1'
_chemical_formula_sum 'C34 H27 B N6 O2 Zn'
_chemical_formula_weight 627.82
_space_group_IT_number 2
_symmetry_cell_setting triclinic
_symmetry_space_group_name_Hall '-P 1'
_symmetry_space_group_name_H-M 'P -1'
_atom_type_scat_source IntTabIV
_cell_angle_alpha 104.77(4)
_cell_angle_beta 111.99(3)
_cell_angle_gamma 73.95(4)
_cell_formula_units_Z 2
_cell_length_a 12.884(5)
_cell_length_b 13.675(6)
_cell_length_c 9.844(6)
_cell_measurement_reflns_used 13
_cell_measurement_temperature 293
_cell_measurement_theta_max 22.9
_cell_measurement_theta_min 22.7
_cell_volume 1523.1(14)
_diffrn_measurement_device 'Rigaku AFC-7R'
_diffrn_measurement_method \w/2\q
_diffrn_radiation_type CuK\a
_diffrn_radiation_wavelength 1.54184
_diffrn_reflns_av_R_equivalents 0.017
_diffrn_reflns_limit_h_max 13
_diffrn_reflns_limit_h_min -13
_diffrn_reflns_limit_k_max 14
_diffrn_reflns_limit_k_min -14
_diffrn_reflns_limit_l_max 0
_diffrn_reflns_limit_l_min -10
_diffrn_reflns_number 4111
_diffrn_reflns_theta_max 55
_diffrn_standards_decay_% -0.44
_diffrn_standards_interval_count 150
_diffrn_standards_number 3
_exptl_absorpt_coefficient_mu 1.451
_exptl_absorpt_correction_T_max 1.00
_exptl_absorpt_correction_T_min 0.81
_exptl_absorpt_correction_type 'empirical (DIFABS; Walker & Stuart, 1983)'
_exptl_crystal_colour colourless
_exptl_crystal_density_diffrn 1.37
_exptl_crystal_description prismatic
_exptl_crystal_size_max 0.30
_exptl_crystal_size_mid 0.20
_exptl_crystal_size_min 0.07
_refine_diff_density_max 0.35
_refine_diff_density_min -0.44
_refine_ls_extinction_coef 8.04E6
_refine_ls_extinction_method 'Zachariasen Type 2 Gaussian Isotropic (1967)'
_refine_ls_goodness_of_fit_obs 2.38
_refine_ls_hydrogen_treatment noref
_refine_ls_number_parameters 398
_refine_ls_number_reflns 2338
_refine_ls_R_factor_obs 0.051
_refine_ls_shift/esd_max 0.01
_refine_ls_structure_factor_coef F
_refine_ls_weighting_details 'w = 1/[\s^2^(F) + 0.001225F^2^]'
_refine_ls_weighting_scheme calc
_refine_ls_wR_factor_obs 0.083
_reflns_number_observed 2338
_reflns_number_total 3836
_reflns_observed_criterion I>5\s(I)
_cod_data_source_file fg1030.cif
_cod_data_source_block fg1030a
_cod_depositor_comments
;
The following automatic conversions were performed:

'_refine_ls_weighting_scheme' value 'w = 1/[\s^2^(F) + 0.001225F^2^]'
was changed to 'calc'. New tag '_refine_ls_weighting_details' was
created. The value of the new tag was set to 'w = 1/[\s^2^(F) +
0.001225F^2^]'.

Automatic conversion script
Id: cif_fix_values 3143 2015-03-26 13:38:13Z robertas 
;
_cod_original_cell_volume 1523.0(10)
_cod_original_formula_sum 'C34 H27 B1 N6 O2 Zn1'
_cod_database_code 2003775

loop_
_symmetry_equiv_pos_as_xyz
x,y,z
-x,-y,-z

loop_
_atom_site_label
_atom_site_fract_x
_atom_site_fract_y
_atom_site_fract_z
_atom_site_B_iso_or_equiv
Zn(1) 0.16370(7) 0.75741(7) 0.20112(10) 4.32(2)
O(1) 0.3148(4) 0.7590(4) 0.3452(6) 5.5(1)
O(2) 0.2009(4) 0.7861(4) 0.4785(6) 6.3(1)
N(1) 0.0552(4) 0.6589(4) 0.1485(6) 4.6(1)
N(2) -0.0422(5) 0.6859(4) 0.0370(6) 4.6(1)
N(3) 0.1619(4) 0.7247(4) -0.0184(6) 4.2(1)
N(4) 0.0523(5) 0.7320(4) -0.1148(6) 4.4(1)
N(5) 0.0416(5) 0.8883(4) 0.1656(6) 4.8(1)
N(6) -0.0493(4) 0.8713(4) 0.0404(7) 4.9(1)
C(1) -0.1187(6) 0.6325(6) 0.0251(8) 4.9(2)
C(2) -0.0709(6) 0.5690(6) 0.1284(9) 5.2(2)
C(3) 0.0400(6) 0.5867(5) 0.2055(8) 4.5(2)
C(4) 0.1324(6) .5343(5) 0.3181(9) 5.1(2)
C(5) 0.1082(5) 0.4858(6) 0.407(1) 6.6(2)
C(6) 0.194(1) 0.4308(7) 0.507(1) 8.0(3)
C(7) 0.303(1) 0.4238(7) 0.523(1) 7.8(3)
C(8) 0.3303(8) 0.4703(7) 0.437(1) 8.0(3)
C(9) 0.2453(7) 0.5253(6) 0.333(1) 6.4(2)
C(10) 0.0530(6) 0.7092(5) -0.2524(8) 5.1(2)
C(11) 0.1633(7) 0.6856(5) -0.2493(8) 5.2(2)
C(12) 0.2299(6) 0.6962(5) -0.1016(8) 4.6(2)
C(13) 0.3549(6) 0.6800(5) -0.0420(9) 5.2(2)
C(14) 0.4225(8) 0.6124(7) -0.118(1) 7.3(3)
C(15) 0.541(1) 0.6000(9) -0.059(2) 9.5(4)
C(16) 0.5914(9) 0.654(1) 0.074(1) 9.4(4)
C(17) 0.5262(8) 0.7230(10) 0.154(1) 8.1(3)
C(18) 0.4092(6) 0.7359(7) 0.0943(9) 6.0(2)
C(19) -0.1307(6) 0.9573(6) 0.0283(10) 5.9(2)
C(20) -0.0924(6) 1.0329(5) 0.148(1) 6.3(2)
C(21) 0.0157(6) 0.9871(5) 0.2306(8) 5.0(2)
C(22) 0.0932(6) 1.0343(5) 0.3688(8) 4.7(2)
C(23) 0.0481(7) 1.0994(6) 0.4767(9) 6.0(2)
C(24) 0.118(1) 1.1455(7) 0.607(1) 7.3(3)
C(25) 0.232(1) 1.1272(8) 0.632(1) 8.3(3)
C(26) 0.2783(6) 1.0633(7) 0.527(1) 7.7(3)
C(27) 0.2088(7) 1.0179(6) 0.3956(9) 5.8(2)
C(28) 0.2967(6) 0.7835(5) 0.4716(9) 5.0(2)
C(29) 0.3927(6) 0.8094(5) 0.6032(8) 4.9(2)
C(30) 0.4986(7) 0.8016(7) 0.5928(10) 7.0(2)
C(31) 0.5875(8) 0.828(1) 0.719(1) 9.7(3)
C(32) 0.5727(10) 0.8635(9) 0.853(1) 8.7(3)
C(33) 0.468(1) 0.8726(8) 0.863(1) 8.3(3)
C(34) 0.3784(7) 0.8463(7) 0.7405(10) 6.6(2)
B(1) -0.0521(6) 0.7643(7) -0.0580(10) 5.0(2)
H1B -0.13204 0.76467 -0.14186 4.8
H1 -0.19571 0.63744 -0.04328 4.9
H2 -0.10649 0.52124 0.14693 5.2
H5 0.02785 0.48855 0.39376 6.5
H6 0.17678 0.40106 0.57080 7.9
H7 0.36314 0.38647 0.59670 7.8
H8 0.41040 0.46375 0.44556 7.9
H9 0.26244 0.55755 0.27015 6.3
H10 -0.01167 0.71029 -0.34364 5.1
H11 0.18917 0.66599 -0.33594 5.2
H14 0.39138 0.57168 -0.21173 7.3
H15 0.59233 0.55264 -0.10663 9.4
H16 0.67422 0.65461 0.11797 9.3
H17 0.56221 0.76379 0.24487 8.0
H18 0.36233 0.78422 0.15153 5.9
H19 -0.20537 0.96573 -0.04732 5.9
H20 -0.13212 1.10104 0.17072 6.1
H23 -0.03355 1.11311 0.45718 5.9
H24 0.08696 1.19232 0.68113 7.3
H25 0.27773 1.15941 0.72540 8.2
H26 0.36228 1.05178 0.55044 7.6
H27 0.24243 0.97263 0.32355 5.8
H30 0.51006 0.77789 0.49702 6.9
H31 0.66248 0.82418 0.71163 9.6
H32 0.63425 0.87822 0.93986 8.5
H33 0.45843 0.90134 0.96118 8.2
H34 0.30271 0.85426 0.75209 6.5

loop_
_geom_angle_atom_site_label_1
_geom_angle_atom_site_label_2
_geom_angle_atom_site_label_3
_geom_angle
_geom_angle_publ_flag
O(1) Zn(1) N(1) 131.3(2) yes
O(1) Zn(1) N(3) 113.4(2) yes
O(1) Zn(1) N(5) 122.6(2) yes
N(1) Zn(1) N(3) 90.0(2) yes
N(1) Zn(1) N(5) 97.0(2) yes
N(3) Zn(1) N(5) 92.1(2) yes
Zn(1) O(1) C(28) 103.5(4) yes
O(1) C(28) O(2) 120.9(7) yes
O(1) C(28) C(29) 116.6(6) yes
O(2) C(28) C(29) 122.5(7) yes
O(1) Zn(1) B(1) 169.5(3) yes

loop_
_geom_bond_atom_site_label_1
_geom_bond_atom_site_label_2
_geom_bond_distance
_geom_bond_publ_flag
Zn(1) O(1) 1.935(5) yes
Zn(1) N(1) 2.044(6) yes
Zn(1) N(3) 2.084(5) yes
Zn(1) N(5) 2.038(5) yes
O(1) C(28) 1.295(9) yes
O(2) C(28) 1.252(8) yes
C(28) C(29) 1.463(10) yes
Zn(1) O(2) 2.534(6) yes
Zn(1) B(1) 2.985(7) yes
O(1) B(1) 4.901(8) yes
N(1) N(2) 1.355(7) no
N(2) C(1) 1.337(9) no
N(3) N(4) 1.368(7) no
N(4) C(10) 1.313(9) no
N(5) N(6) 1.367(8) no
N(6) C(19) 1.339(9) no
C(1) C(2) 1.360(10) no
C(3) C(4) 1.450(10) no
C(4) C(9) 1.380(10) no
C(6) C(7) 1.340(10) no
C(8) C(9) 1.380(10) no
C(11) C(12) 1.378(10) no
C(13) C(14) 1.370(10) no
C(14) C(15) 1.390(10) no
C(16) C(17) 1.37(2) no
C(19) C(20) 1.390(10) no
C(21) C(22) 1.468(10) no
C(22) C(27) 1.380(10) no
C(24) C(25) 1.370(10) no
C(26) C(27) 1.380(10) no
C(29) C(30) 1.380(10) no
N(1) C(3) 1.341(9) no
N(2) B(1) 1.540(10) no
N(3) C(12) 1.333(8) no
N(4) B(1) 1.557(10) no
N(5) C(21) 1.347(8) no
N(6) B(1) 1.537(10) no
C(2) C(3) 1.401(10) no
C(4) C(5) 1.380(10) no
C(5) C(6) 1.370(10) no
C(7) C(8) 1.360(10) no
C(10) C(11) 1.360(10) no
C(12) C(13) 1.466(10) no
C(13) C(18) 1.390(10) no
C(15) C(16) 1.35(2) no
C(17) C(18) 1.380(10) no
C(20) C(21) 1.390(10) no
C(22) C(23) 1.400(10) no
C(23) C(24) 1.370(10) no
C(25) C(26) 1.370(10) no
C(29) C(34) 1.380(10) no
C(30) C(31) 1.380(10) no
C(32) C(33) 1.360(10) no
C(31) C(32) 1.36(2) no
C(33) C(34) 1.370(10) no
